data_4301318
loop_
_publ_author_name
'Leire San Felices'
'Eduardo C. Escudero-Ad\'an'
'Jordi Benet-Buchholz'
'Arjan W. Kleij'

_publ_contact_author
;
    Dr. Benet-Buchholz, Jordi
    Institute of Chemical Research of Catalonia (ICIQ)    
    X-ray Diffraction Unit
    Avgda. Pa\=isos Catalans 16
    E-43007 Tarragona, Spain
;
_publ_contact_author_email jbenet@iciq.es
_publ_contact_author_fax '+34 977 920 224'
_publ_contact_author_phone '+34 977 920 204'
_publ_section_title
;
Isolation and Structural Characterization of a Binuclear Intermediate
Species Pertinent to Transmetalation of Zn(salphen) Complexes and the
Formation of Polynuclear Salen Structures
;
_journal_name_full 'Inorganic Chemistry'
_journal_page_first 846
_journal_page_last 853
_journal_paper_doi 10.1021/ic8018265
_journal_volume 48
_journal_year 2009
_chemical_formula_sum 'C26 H26 Cl6 N2 Ni O5'
_chemical_formula_weight 717.90
_chemical_name_systematic
;
 ?
;
_space_group_IT_number 2
_symmetry_cell_setting triclinic
_symmetry_space_group_name_Hall '-P 1'
_symmetry_space_group_name_H-M 'P -1'
_atom_sites_solution_hydrogens geom
_atom_sites_solution_primary direct
_atom_sites_solution_secondary difmap
_audit_creation_method SHELXL-97
_cell_angle_alpha 90.7480(10)
_cell_angle_beta 95.5330(10)
_cell_angle_gamma 107.2580(10)
_cell_formula_units_Z 2
_cell_length_a 9.2322(2)
_cell_length_b 11.6101(3)
_cell_length_c 14.4864(4)
_cell_measurement_reflns_used 7204
_cell_measurement_temperature 100(2)
_cell_measurement_theta_max 39.18
_cell_measurement_theta_min 2.59
_cell_volume 1474.52(6)
_computing_cell_refinement 'Bruker-Nonius Apex v1.0-22 2002'
_computing_data_collection 'Bruker-Nonius Apex v1.0-22 2002'
_computing_data_reduction 'SAINT+ Version 7.06A Bruker-Nonius, 2004'
_computing_molecular_graphics 'Shelxtl Version 6.12 (Sheldrick, 2001)'
_computing_publication_material 'Shelxtl Version 6.12 (Sheldrick, 2001)'
_computing_structure_refinement 'Shelxtl Version 6.12 (Sheldrick, 2001)'
_computing_structure_solution 'Shelxtl Version 6.12 (Sheldrick, 2001)'
_diffrn_ambient_temperature 100(2)
_diffrn_detector_area_resol_mean 512
_diffrn_detector_type '4K CCD area detector APEX II'
_diffrn_measured_fraction_theta_full 0.882
_diffrn_measured_fraction_theta_max 0.882
_diffrn_measurement_device_type 'Kappa 4-axis goniometer bruker-nonius'
_diffrn_measurement_method
;
 Fullsphere data collection, phi and omega scans
;
_diffrn_measurement_specimen_support 'magnetic support whith 10 micron nylon fiber cryoloop'
_diffrn_radiation_monochromator 'Multilayer Montel 200 mirrors'
_diffrn_radiation_type MoK\a
_diffrn_radiation_wavelength 0.71073
_diffrn_reflns_av_R_equivalents 0.0165
_diffrn_reflns_av_sigmaI/netI 0.0203
_diffrn_reflns_limit_h_max 16
_diffrn_reflns_limit_h_min -16
_diffrn_reflns_limit_k_max 18
_diffrn_reflns_limit_k_min -20
_diffrn_reflns_limit_l_max 25
_diffrn_reflns_limit_l_min -25
_diffrn_reflns_number 36349
_diffrn_reflns_theta_full 39.29
_diffrn_reflns_theta_max 39.29
_diffrn_reflns_theta_min 2.83
_diffrn_source 'rotating anode X-ray tube'
_diffrn_source_current 70
_diffrn_source_power 50
_diffrn_source_size '3 mm x 0.3 mm fine focus'
_diffrn_source_type 'Bruker-Nonius FR 591'
_exptl_absorpt_coefficient_mu 1.242
_exptl_absorpt_correction_T_max 1.0000
_exptl_absorpt_correction_T_min 0.8402
_exptl_absorpt_correction_type empirical
_exptl_absorpt_process_details
; 
 SADABS Version 2.1 2003 Bruker-Nonius
 Blessing, Acta Cryst. (1995) A51 33-38
;
_exptl_crystal_colour red
_exptl_crystal_density_diffrn 1.617
_exptl_crystal_density_method 'not measured'
_exptl_crystal_description Block
_exptl_crystal_F_000 732
_exptl_crystal_size_max 0.40
_exptl_crystal_size_mid 0.20
_exptl_crystal_size_min 0.15
_refine_diff_density_max 1.199
_refine_diff_density_min -1.235
_refine_diff_density_rms 0.068
_refine_ls_extinction_method none
_refine_ls_goodness_of_fit_ref 1.046
_refine_ls_hydrogen_treatment mixed
_refine_ls_matrix_type full
_refine_ls_number_parameters 371
_refine_ls_number_reflns 15411
_refine_ls_number_restraints 0
_refine_ls_restrained_S_all 1.046
_refine_ls_R_factor_all 0.0347
_refine_ls_R_factor_gt 0.0306
_refine_ls_shift/su_max 0.002
_refine_ls_shift/su_mean 0.000
_refine_ls_structure_factor_coef Fsqd
_refine_ls_weighting_details 'calc w=1/[\s^2^(Fo^2^)+(0.0451P)^2^+0.4183P] where P=(Fo^2^+2Fc^2^)/3'
_refine_ls_weighting_scheme calc
_refine_ls_wR_factor_gt 0.0828
_refine_ls_wR_factor_ref 0.0856
_reflns_number_gt 13789
_reflns_number_total 15411
_reflns_threshold_expression >2sigma(I)
_cod_data_source_file ic8018265_si_002_2.cif
_cod_data_source_block awk339_0m
_cod_depositor_comments
;
The following automatic conversions were performed:
'_symmetry_cell_setting' value 'Triclinic' changed to 'triclinic'
according to '/home/saulius/struct/CIF-dictionaries/cif_core.dic'
dictionary named 'cif_core.dic' version 2.4.1 from 2010-06-29.

Automatic conversion script
Id: cif_fix_enum 1527 2010-12-29 10:47:43Z saulius 
;
_cod_database_code 4301318

loop_
_symmetry_equiv_pos_as_xyz
'x, y, z'
'-x, -y, -z'

loop_
_atom_site_label
_atom_site_type_symbol
_atom_site_fract_x
_atom_site_fract_y
_atom_site_fract_z
_atom_site_U_iso_or_equiv
_atom_site_adp_type
_atom_site_occupancy
_atom_site_symmetry_multiplicity
_atom_site_calc_flag
_atom_site_refinement_flags
_atom_site_disorder_assembly
_atom_site_disorder_group
Ni1 Ni 0.283406(10) 0.778781(9) 0.031065(7) 0.01176(2) Uani 1 1 d . . .
O1 O 0.13714(6) 0.78125(6) 0.10906(4) 0.01498(9) Uani 1 1 d . . .
N1 N 0.14984(7) 0.67196(6) -0.05734(5) 0.01346(10) Uani 1 1 d . . .
C1 C -0.00896(8) 0.72885(7) 0.09389(5) 0.01308(11) Uani 1 1 d . . .
O2 O 0.41290(6) 0.88355(6) 0.12095(4) 0.01532(9) Uani 1 1 d . . .
N2 N 0.43375(7) 0.77760(6) -0.04504(5) 0.01374(10) Uani 1 1 d . . .
C2 C -0.10355(8) 0.74834(7) 0.16173(5) 0.01382(11) Uani 1 1 d . . .
O3 O -0.02507(7) 0.82349(6) 0.23484(4) 0.01665(10) Uani 1 1 d . . .
C3 C -0.25911(9) 0.69455(8) 0.15055(6) 0.01591(12) Uani 1 1 d . . .
H3 H -0.3195 0.7081 0.1966 0.019 Uiso 1 1 calc R . .
O4 O 0.54382(8) 1.03405(7) 0.25921(5) 0.02081(12) Uani 1 1 d . . .
C4 C -0.32963(9) 0.61958(8) 0.07142(6) 0.01802(13) Uani 1 1 d . . .
H4 H -0.4370 0.5831 0.0643 0.022 Uiso 1 1 calc R . .
C5 C -0.24300(9) 0.59953(8) 0.00496(6) 0.01789(13) Uani 1 1 d . . .
H5 H -0.2908 0.5492 -0.0484 0.021 Uiso 1 1 calc R . .
C6 C -0.08199(8) 0.65335(8) 0.01499(5) 0.01460(11) Uani 1 1 d . . .
C7 C 0.00249(9) 0.62824(8) -0.05566(6) 0.01562(12) Uani 1 1 d . . .
H7 H -0.0530 0.5751 -0.1060 0.019 Uiso 1 1 calc R . .
C8 C 0.22194(9) 0.64214(7) -0.13242(5) 0.01416(11) Uani 1 1 d . . .
C9 C 0.15093(10) 0.56393(8) -0.20850(6) 0.01756(12) Uani 1 1 d . . .
H9 H 0.0441 0.5250 -0.2137 0.021 Uiso 1 1 calc R . .
C10 C 0.23811(11) 0.54365(9) -0.27650(6) 0.01991(14) Uani 1 1 d . . .
H10 H 0.1905 0.4910 -0.3287 0.024 Uiso 1 1 calc R . .
C11 C 0.39506(11) 0.60013(9) -0.26853(6) 0.02148(15) Uani 1 1 d . . .
H11 H 0.4537 0.5849 -0.3150 0.026 Uiso 1 1 calc R . .
C12 C 0.46626(10) 0.67825(9) -0.19339(6) 0.01993(14) Uani 1 1 d . . .
H12 H 0.5732 0.7167 -0.1883 0.024 Uiso 1 1 calc R . .
C13 C 0.37905(9) 0.69982(7) -0.12518(5) 0.01482(11) Uani 1 1 d . . .
C14 C 0.57711(8) 0.84189(8) -0.03092(6) 0.01524(12) Uani 1 1 d . . .
H14 H 0.6416 0.8343 -0.0765 0.018 Uiso 1 1 calc R . .
C15 C 0.64431(8) 0.92194(7) 0.04667(6) 0.01490(11) Uani 1 1 d . . .
C16 C 0.80280(9) 0.98433(8) 0.05113(6) 0.01860(13) Uani 1 1 d . . .
H16 H 0.8592 0.9733 0.0020 0.022 Uiso 1 1 calc R . .
C17 C 0.87476(9) 1.06017(9) 0.12575(7) 0.02008(14) Uani 1 1 d . . .
H17 H 0.9811 1.1004 0.1289 0.024 Uiso 1 1 calc R . .
C18 C 0.79063(9) 1.07843(8) 0.19780(6) 0.01916(14) Uani 1 1 d . . .
H18 H 0.8407 1.1315 0.2493 0.023 Uiso 1 1 calc R . .
C19 C 0.63611(9) 1.02001(8) 0.19428(6) 0.01639(12) Uani 1 1 d . . .
C20 C 0.55813(8) 0.93798(7) 0.11873(5) 0.01394(11) Uani 1 1 d . . .
C21 C -0.11089(10) 0.83802(8) 0.30901(6) 0.01864(13) Uani 1 1 d . . .
H21A H -0.1528 0.7597 0.3376 0.022 Uiso 1 1 calc R . .
H21B H -0.1970 0.8675 0.2851 0.022 Uiso 1 1 calc R . .
C22 C -0.00585(13) 0.92783(10) 0.37993(7) 0.02532(17) Uani 1 1 d . . .
H22A H 0.0793 0.8981 0.4029 0.038 Uiso 1 1 calc R . .
H22B H -0.0621 0.9384 0.4318 0.038 Uiso 1 1 calc R . .
H22C H 0.0337 1.0054 0.3513 0.038 Uiso 1 1 calc R . .
C23 C 0.61598(12) 1.10352(10) 0.34244(7) 0.02504(17) Uani 1 1 d . . .
H23A H 0.6740 1.1863 0.3275 0.030 Uiso 1 1 calc R . .
H23B H 0.6875 1.0656 0.3759 0.030 Uiso 1 1 calc R . .
C24 C 0.49164(16) 1.10720(14) 0.40147(8) 0.0344(2) Uani 1 1 d . . .
H24A H 0.4220 1.1452 0.3678 0.052 Uiso 1 1 calc R . .
H24B H 0.5370 1.1540 0.4594 0.052 Uiso 1 1 calc R . .
H24C H 0.4350 1.0248 0.4157 0.052 Uiso 1 1 calc R . .
Cl1S Cl 0.32022(3) 0.58548(2) 0.219862(17) 0.02493(4) Uani 1 1 d . . .
C1S C 0.32692(10) 0.71560(8) 0.28720(6) 0.01848(13) Uani 1 1 d . . .
H1S H 0.3139 0.7801 0.2450 0.022 Uiso 1 1 calc R . .
Cl2S Cl 0.50428(3) 0.76737(3) 0.354076(19) 0.03081(5) Uani 1 1 d . . .
Cl3S Cl 0.17891(3) 0.68041(2) 0.360193(18) 0.02623(5) Uani 1 1 d . . .
Cl1T Cl 0.17359(3) 1.26348(3) 0.30867(2) 0.02910(5) Uani 1 1 d . . .
C1T C 0.15996(12) 1.36750(10) 0.39342(7) 0.02432(16) Uani 1 1 d . . .
H1T H 0.1598 1.4440 0.3626 0.029 Uiso 1 1 calc R . .
Cl2T Cl -0.01042(3) 1.31420(4) 0.44515(2) 0.04127(8) Uani 1 1 d . . .
Cl3T Cl 0.31645(4) 1.39986(6) 0.47773(3) 0.06240(15) Uani 1 1 d . . .
O1R O 0.22983(8) 1.04639(7) 0.20257(5) 0.02266(12) Uani 1 1 d . . .
H1OA H 0.161(3) 0.983(2) 0.1981(15) 0.046(5) Uiso 1 1 d . . .
H1OB H 0.302(3) 1.027(2) 0.2074(15) 0.048(6) Uiso 1 1 d . . .

loop_
_atom_site_aniso_label
_atom_site_aniso_U_11
_atom_site_aniso_U_22
_atom_site_aniso_U_33
_atom_site_aniso_U_23
_atom_site_aniso_U_13
_atom_site_aniso_U_12
Ni1 0.00964(4) 0.01339(4) 0.01109(4) -0.00032(3) 0.00086(3) 0.00180(3)
O1 0.01004(18) 0.0188(3) 0.0137(2) -0.00220(19) 0.00109(15) 0.00090(18)
N1 0.0122(2) 0.0144(3) 0.0132(2) -0.0005(2) 0.00144(17) 0.0031(2)
C1 0.0107(2) 0.0139(3) 0.0137(3) 0.0002(2) 0.00130(18) 0.0022(2)
O2 0.01055(19) 0.0186(3) 0.0143(2) -0.00101(19) 0.00045(15) 0.00082(18)
N2 0.0120(2) 0.0147(3) 0.0142(2) 0.0010(2) 0.00201(17) 0.0033(2)
C2 0.0123(2) 0.0141(3) 0.0145(3) 0.0000(2) 0.00199(19) 0.0029(2)
O3 0.0145(2) 0.0193(3) 0.0146(2) -0.0033(2) 0.00265(17) 0.0025(2)
C3 0.0125(2) 0.0159(3) 0.0188(3) 0.0002(2) 0.0032(2) 0.0029(2)
O4 0.0168(2) 0.0260(3) 0.0169(2) -0.0064(2) -0.00187(19) 0.0036(2)
C4 0.0114(2) 0.0190(3) 0.0218(3) -0.0015(3) 0.0026(2) 0.0016(2)
C5 0.0117(2) 0.0192(3) 0.0199(3) -0.0037(3) 0.0008(2) 0.0007(2)
C6 0.0115(2) 0.0154(3) 0.0153(3) -0.0019(2) 0.00112(19) 0.0017(2)
C7 0.0125(2) 0.0167(3) 0.0157(3) -0.0026(2) 0.0007(2) 0.0019(2)
C8 0.0147(3) 0.0143(3) 0.0135(3) -0.0001(2) 0.0022(2) 0.0041(2)
C9 0.0184(3) 0.0177(3) 0.0159(3) -0.0026(3) 0.0016(2) 0.0047(3)
C10 0.0241(3) 0.0188(3) 0.0168(3) -0.0032(3) 0.0040(3) 0.0058(3)
C11 0.0240(4) 0.0218(4) 0.0195(3) -0.0022(3) 0.0078(3) 0.0065(3)
C12 0.0186(3) 0.0217(4) 0.0197(3) -0.0014(3) 0.0069(2) 0.0050(3)
C13 0.0149(3) 0.0151(3) 0.0147(3) 0.0005(2) 0.0030(2) 0.0044(2)
C14 0.0124(2) 0.0162(3) 0.0166(3) 0.0017(2) 0.0029(2) 0.0032(2)
C15 0.0110(2) 0.0154(3) 0.0175(3) 0.0022(2) 0.0011(2) 0.0026(2)
C16 0.0117(2) 0.0187(3) 0.0240(4) 0.0032(3) 0.0019(2) 0.0022(2)
C17 0.0118(3) 0.0189(3) 0.0267(4) 0.0029(3) -0.0011(2) 0.0012(2)
C18 0.0135(3) 0.0172(3) 0.0234(4) 0.0007(3) -0.0040(2) 0.0012(2)
C19 0.0132(2) 0.0167(3) 0.0174(3) 0.0002(2) -0.0019(2) 0.0027(2)
C20 0.0107(2) 0.0143(3) 0.0155(3) 0.0017(2) -0.00028(19) 0.0022(2)
C21 0.0209(3) 0.0182(3) 0.0175(3) -0.0011(3) 0.0063(2) 0.0057(3)
C22 0.0304(4) 0.0237(4) 0.0207(4) -0.0070(3) 0.0034(3) 0.0063(4)
C23 0.0262(4) 0.0268(4) 0.0202(4) -0.0082(3) -0.0074(3) 0.0083(4)
C24 0.0390(6) 0.0456(7) 0.0204(4) -0.0107(4) -0.0020(4) 0.0177(6)
Cl1S 0.02821(10) 0.02214(10) 0.02239(9) -0.00681(8) 0.00523(7) 0.00395(8)
C1S 0.0218(3) 0.0181(3) 0.0151(3) -0.0001(3) 0.0039(2) 0.0048(3)
Cl2S 0.02187(9) 0.03845(14) 0.02582(11) -0.01084(10) 0.00133(7) 0.00030(9)
Cl3S 0.02430(9) 0.02864(11) 0.03033(11) 0.00334(9) 0.01218(8) 0.01191(9)
Cl1T 0.02278(9) 0.02836(12) 0.03245(12) -0.00869(9) 0.00619(8) 0.00135(9)
C1T 0.0264(4) 0.0216(4) 0.0238(4) 0.0016(3) 0.0073(3) 0.0040(3)
Cl2T 0.02457(11) 0.0678(2) 0.03100(13) -0.00093(14) 0.00946(9) 0.01120(13)
Cl3T 0.02486(13) 0.1029(4) 0.04570(19) -0.0355(2) -0.00489(12) 0.00237(18)
O1R 0.0178(3) 0.0209(3) 0.0282(3) -0.0006(3) 0.0038(2) 0.0038(2)

loop_
_atom_type_symbol
_atom_type_description
_atom_type_scat_dispersion_real
_atom_type_scat_dispersion_imag
_atom_type_scat_source
C C 0.0033 0.0016 'International Tables Vol C Tables 4.2.6.8 and 6.1.1.4'
H H 0.0000 0.0000 'International Tables Vol C Tables 4.2.6.8 and 6.1.1.4'
N N 0.0061 0.0033 'International Tables Vol C Tables 4.2.6.8 and 6.1.1.4'
O O 0.0106 0.0060 'International Tables Vol C Tables 4.2.6.8 and 6.1.1.4'
Ni Ni 0.3393 1.1124 'International Tables Vol C Tables 4.2.6.8 and 6.1.1.4'
Cl Cl 0.1484 0.1585 'International Tables Vol C Tables 4.2.6.8 and 6.1.1.4'

loop_
_geom_angle_atom_site_label_1
_geom_angle_atom_site_label_2
_geom_angle_atom_site_label_3
_geom_angle
_geom_angle_site_symmetry_1
_geom_angle_site_symmetry_3
_geom_angle_publ_flag
O2 Ni1 O1 83.43(3) . . ?
O2 Ni1 N1 178.64(3) . . ?
O1 Ni1 N1 95.31(3) . . ?
O2 Ni1 N2 95.34(3) . . ?
O1 Ni1 N2 178.70(3) . . ?
N1 Ni1 N2 85.92(3) . . ?
C1 O1 Ni1 127.13(5) . . ?
C7 N1 C8 120.74(7) . . ?
C7 N1 Ni1 125.75(6) . . ?
C8 N1 Ni1 113.48(5) . . ?
O1 C1 C6 124.67(7) . . ?
O1 C1 C2 117.99(7) . . ?
C6 C1 C2 117.34(7) . . ?
C20 O2 Ni1 126.95(5) . . ?
C14 N2 C13 120.56(7) . . ?
C14 N2 Ni1 125.91(6) . . ?
C13 N2 Ni1 113.51(5) . . ?
O3 C2 C3 125.16(7) . . ?
O3 C2 C1 113.79(6) . . ?
C3 C2 C1 121.05(7) . . ?
C2 O3 C21 116.49(6) . . ?
C2 C3 C4 120.70(7) . . ?
C19 O4 C23 117.23(7) . . ?
C5 C4 C3 119.84(7) . . ?
C4 C5 C6 120.63(8) . . ?
C1 C6 C7 121.36(7) . . ?
C1 C6 C5 120.42(7) . . ?
C7 C6 C5 118.22(7) . . ?
N1 C7 C6 125.59(7) . . ?
C9 C8 C13 120.18(7) . . ?
C9 C8 N1 126.30(7) . . ?
C13 C8 N1 113.52(7) . . ?
C10 C9 C8 119.33(8) . . ?
C9 C10 C11 120.36(9) . . ?
C12 C11 C10 120.63(8) . . ?
C11 C12 C13 119.28(8) . . ?
C12 C13 C8 120.20(8) . . ?
C12 C13 N2 126.26(7) . . ?
C8 C13 N2 113.54(6) . . ?
N2 C14 C15 125.41(7) . . ?
C20 C15 C14 121.47(7) . . ?
C20 C15 C16 120.61(8) . . ?
C14 C15 C16 117.91(7) . . ?
C17 C16 C15 120.47(8) . . ?
C16 C17 C18 119.81(8) . . ?
C19 C18 C17 120.69(8) . . ?
O4 C19 C18 125.16(8) . . ?
O4 C19 C20 113.80(7) . . ?
C18 C19 C20 121.03(8) . . ?
O2 C20 C15 124.79(7) . . ?
O2 C20 C19 117.84(7) . . ?
C15 C20 C19 117.36(7) . . ?
O3 C21 C22 108.10(7) . . ?
O4 C23 C24 107.16(9) . . ?
Cl2S C1S Cl3S 110.02(5) . . ?
Cl2S C1S Cl1S 109.24(5) . . ?
Cl3S C1S Cl1S 109.78(5) . . ?
Cl3T C1T Cl1T 110.84(6) . . ?
Cl3T C1T Cl2T 110.29(6) . . ?
Cl1T C1T Cl2T 111.07(6) . . ?

loop_
_geom_bond_atom_site_label_1
_geom_bond_atom_site_label_2
_geom_bond_distance
_geom_bond_site_symmetry_2
_geom_bond_publ_flag
Ni1 O2 1.8439(6) . ?
Ni1 O1 1.8485(6) . ?
Ni1 N1 1.8562(7) . ?
Ni1 N2 1.8569(6) . ?
O1 C1 1.3001(9) . ?
N1 C7 1.3061(10) . ?
N1 C8 1.4186(10) . ?
C1 C6 1.4155(11) . ?
C1 C2 1.4340(10) . ?
O2 C20 1.3055(9) . ?
N2 C14 1.3071(10) . ?
N2 C13 1.4167(11) . ?
C2 O3 1.3642(10) . ?
C2 C3 1.3781(11) . ?
O3 C21 1.4315(10) . ?
C3 C4 1.4105(12) . ?
O4 C19 1.3676(11) . ?
O4 C23 1.4314(12) . ?
C4 C5 1.3689(12) . ?
C5 C6 1.4234(11) . ?
C6 C7 1.4220(11) . ?
C8 C9 1.3966(12) . ?
C8 C13 1.3985(11) . ?
C9 C10 1.3903(12) . ?
C10 C11 1.3946(14) . ?
C11 C12 1.3863(14) . ?
C12 C13 1.3980(11) . ?
C14 C15 1.4172(12) . ?
C15 C20 1.4143(11) . ?
C15 C16 1.4218(11) . ?
C16 C17 1.3691(14) . ?
C17 C18 1.4093(14) . ?
C18 C19 1.3815(12) . ?
C19 C20 1.4272(12) . ?
C21 C22 1.5044(14) . ?
C23 C24 1.5061(16) . ?
Cl1S C1S 1.7697(9) . ?
C1S Cl2S 1.7538(10) . ?
C1S Cl3S 1.7638(8) . ?
Cl1T C1T 1.7501(11) . ?
C1T Cl3T 1.7453(12) . ?
C1T Cl2T 1.7551(10) . ?

loop_
_geom_torsion_atom_site_label_1
_geom_torsion_atom_site_label_2
_geom_torsion_atom_site_label_3
_geom_torsion_atom_site_label_4
_geom_torsion
_geom_torsion_site_symmetry_1
_geom_torsion_site_symmetry_2
_geom_torsion_site_symmetry_3
_geom_torsion_site_symmetry_4
_geom_torsion_publ_flag
O2 Ni1 O1 C1 175.65(7) . . . . ?
N1 Ni1 O1 C1 -4.87(7) . . . . ?
N2 Ni1 O1 C1 -165.1(13) . . . . ?
O2 Ni1 N1 C7 25.9(12) . . . . ?
O1 Ni1 N1 C7 3.45(7) . . . . ?
N2 Ni1 N1 C7 -176.99(7) . . . . ?
O2 Ni1 N1 C8 -156.0(12) . . . . ?
O1 Ni1 N1 C8 -178.42(5) . . . . ?
N2 Ni1 N1 C8 1.14(5) . . . . ?
Ni1 O1 C1 C6 3.75(11) . . . . ?
Ni1 O1 C1 C2 -176.38(5) . . . . ?
O1 Ni1 O2 C20 -176.51(7) . . . . ?
N1 Ni1 O2 C20 161.0(12) . . . . ?
N2 Ni1 O2 C20 3.92(7) . . . . ?
O2 Ni1 N2 C14 -3.51(7) . . . . ?
O1 Ni1 N2 C14 -22.7(13) . . . . ?
N1 Ni1 N2 C14 177.02(7) . . . . ?
O2 Ni1 N2 C13 177.84(5) . . . . ?
O1 Ni1 N2 C13 158.6(13) . . . . ?
N1 Ni1 N2 C13 -1.62(5) . . . . ?
O1 C1 C2 O3 1.08(10) . . . . ?
C6 C1 C2 O3 -179.04(7) . . . . ?
O1 C1 C2 C3 -179.30(7) . . . . ?
C6 C1 C2 C3 0.58(11) . . . . ?
C3 C2 O3 C21 5.84(11) . . . . ?
C1 C2 O3 C21 -174.56(7) . . . . ?
O3 C2 C3 C4 178.99(8) . . . . ?
C1 C2 C3 C4 -0.58(12) . . . . ?
C2 C3 C4 C5 0.18(13) . . . . ?
C3 C4 C5 C6 0.20(13) . . . . ?
O1 C1 C6 C7 0.24(12) . . . . ?
C2 C1 C6 C7 -179.63(7) . . . . ?
O1 C1 C6 C5 179.67(8) . . . . ?
C2 C1 C6 C5 -0.20(11) . . . . ?
C4 C5 C6 C1 -0.18(13) . . . . ?
C4 C5 C6 C7 179.27(8) . . . . ?
C8 N1 C7 C6 -178.94(7) . . . . ?
Ni1 N1 C7 C6 -0.93(12) . . . . ?
C1 C6 C7 N1 -1.70(13) . . . . ?
C5 C6 C7 N1 178.86(8) . . . . ?
C7 N1 C8 C9 -2.12(12) . . . . ?
Ni1 N1 C8 C9 179.65(7) . . . . ?
C7 N1 C8 C13 177.81(7) . . . . ?
Ni1 N1 C8 C13 -0.43(8) . . . . ?
C13 C8 C9 C10 0.34(12) . . . . ?
N1 C8 C9 C10 -179.74(8) . . . . ?
C8 C9 C10 C11 0.46(13) . . . . ?
C9 C10 C11 C12 -0.72(14) . . . . ?
C10 C11 C12 C13 0.17(14) . . . . ?
C11 C12 C13 C8 0.62(13) . . . . ?
C11 C12 C13 N2 -179.32(8) . . . . ?
C9 C8 C13 C12 -0.89(12) . . . . ?
N1 C8 C13 C12 179.18(7) . . . . ?
C9 C8 C13 N2 179.06(7) . . . . ?
N1 C8 C13 N2 -0.87(9) . . . . ?
C14 N2 C13 C12 3.01(12) . . . . ?
Ni1 N2 C13 C12 -178.27(7) . . . . ?
C14 N2 C13 C8 -176.94(7) . . . . ?
Ni1 N2 C13 C8 1.78(8) . . . . ?
C13 N2 C14 C15 -179.68(7) . . . . ?
Ni1 N2 C14 C15 1.76(12) . . . . ?
N2 C14 C15 C20 0.92(12) . . . . ?
N2 C14 C15 C16 179.62(8) . . . . ?
C20 C15 C16 C17 0.59(12) . . . . ?
C14 C15 C16 C17 -178.12(8) . . . . ?
C15 C16 C17 C18 -1.27(13) . . . . ?
C16 C17 C18 C19 0.38(13) . . . . ?
C23 O4 C19 C18 -7.76(13) . . . . ?
C23 O4 C19 C20 172.82(8) . . . . ?
C17 C18 C19 O4 -178.16(8) . . . . ?
C17 C18 C19 C20 1.22(13) . . . . ?
Ni1 O2 C20 C15 -2.56(11) . . . . ?
Ni1 O2 C20 C19 177.29(5) . . . . ?
C14 C15 C20 O2 -0.53(12) . . . . ?
C16 C15 C20 O2 -179.20(7) . . . . ?
C14 C15 C20 C19 179.62(7) . . . . ?
C16 C15 C20 C19 0.95(11) . . . . ?
O4 C19 C20 O2 -2.26(10) . . . . ?
C18 C19 C20 O2 178.29(7) . . . . ?
O4 C19 C20 C15 177.60(7) . . . . ?
C18 C19 C20 C15 -1.85(11) . . . . ?
C2 O3 C21 C22 -177.49(7) . . . . ?
C19 O4 C23 C24 179.24(9) . . . . ?
